data_2107633
loop_
_publ_author_name
'Chodkiewicz, Micha\/l Leszek'
'Makal, Anna'
'Gajda, Roman'
'Vidovic, Dragoslav'
'Wo\'zniak, Krzysztof'

_publ_section_title
;
 An insight into real and average structure from diffuse X-ray scattering
 -- a case study
;
_journal_issue 4
_journal_name_full 'Acta Crystallographica Section B'
_journal_page_first 571
_journal_page_last 583
_journal_paper_doi 10.1107/S2052520616005552
_journal_volume 72
_journal_year 2016
_chemical_formula_moiety 'Cl, 2(C10.5 H13.5 N)'
_chemical_formula_sum 'C21 H27 Cl N2'
_chemical_formula_weight 342.89
_chemical_name_systematic
;
 ?
;
_space_group_crystal_system tetragonal
_space_group_IT_number 87
_space_group_name_Hall '-I 4'
_space_group_name_H-M_alt 'I 4/m'
_symmetry_space_group_name_Hall '-I 4'
_symmetry_space_group_name_H-M 'I 4/m'
_atom_sites_solution_hydrogens mixed
_audit_creation_date 2015-03-22
_audit_creation_method
;
Olex2 1.2
(compiled 2015.01.26 svn.r3151 for OlexSys, GUI svn.r4998)
;
_cell_angle_alpha 90
_cell_angle_beta 90
_cell_angle_gamma 90
_cell_formula_units_Z 4
_cell_length_a 20.2750(8)
_cell_length_b 20.2750(8)
_cell_length_c 5.0989(2)
_cell_measurement_temperature 296.2(2)
_cell_volume 2096.03(14)
_computing_cell_refinement 'APEX2 v2012.4-3 (Bruker AXS)'
_computing_data_collection 'APEX2 v2012.4-3 (Bruker AXS)'
_computing_data_reduction 'SAINT V8.18C (Bruker AXS Inc., 2011)'
_computing_molecular_graphics 'Olex2 (Dolomanov et al., 2009)'
_computing_publication_material 'Olex2 (Dolomanov et al., 2009)'
_computing_structure_refinement 'ShelXL (Sheldrick, 2008)'
_computing_structure_solution 'SHELXS-97 (Sheldrick, 2008)'
_diffrn_ambient_temperature 296.2(2)
_diffrn_detector 'Bruker APEX2 area detector'
_diffrn_detector_area_resol_mean 7.9
_diffrn_detector_type 'CCD area detector'
_diffrn_measured_fraction_theta_full 0.638
_diffrn_measured_fraction_theta_max 1.000
_diffrn_measurement_device 'four-circle diffractometer'
_diffrn_measurement_device_type 'Bruker kappa APEX2 area detector'
_diffrn_measurement_method '\w and \f scans'
_diffrn_radiation_collimation 'focusing mirrors'
_diffrn_radiation_monochromator 'mirror optics'
_diffrn_radiation_probe x-ray
_diffrn_radiation_type MoK\a
_diffrn_radiation_wavelength 0.71073
_diffrn_reflns_av_R_equivalents 0.0369
_diffrn_reflns_av_unetI/netI 0.0157
_diffrn_reflns_Laue_measured_fraction_full 0.638
_diffrn_reflns_Laue_measured_fraction_max 1.000
_diffrn_reflns_limit_h_max 19
_diffrn_reflns_limit_h_min -21
_diffrn_reflns_limit_k_max 21
_diffrn_reflns_limit_k_min -21
_diffrn_reflns_limit_l_max 5
_diffrn_reflns_limit_l_min -5
_diffrn_reflns_number 8122
_diffrn_reflns_point_group_measured_fraction_full 0.638
_diffrn_reflns_point_group_measured_fraction_max 1.000
_diffrn_reflns_theta_full 26.000
_diffrn_reflns_theta_max 22.011
_diffrn_reflns_theta_min 1.420
_diffrn_source 'rotating anode X-ray tube'
_diffrn_source_type 'Bruker TXS'
_exptl_absorpt_coefficient_mu 0.186
_exptl_absorpt_correction_T_max 0.976
_exptl_absorpt_correction_T_min 0.956
_exptl_absorpt_correction_type multi-scan
_exptl_absorpt_process_details 'SADABS V2008/1 (Bruker AXS Inc.)'
_exptl_crystal_colour 'clear colourless'
_exptl_crystal_colour_lustre clear
_exptl_crystal_colour_primary colourless
_exptl_crystal_density_diffrn 1.087
_exptl_crystal_description block
_exptl_crystal_F_000 736
_exptl_crystal_size_max 0.32
_exptl_crystal_size_mid 0.2
_exptl_crystal_size_min 0.13
_refine_diff_density_max 0.120
_refine_diff_density_min -0.216
_refine_diff_density_rms 0.033
_refine_ls_extinction_method none
_refine_ls_goodness_of_fit_ref 1.166
_refine_ls_hydrogen_treatment mixed
_refine_ls_matrix_type full
_refine_ls_number_parameters 82
_refine_ls_number_reflns 737
_refine_ls_number_restraints 8
_refine_ls_restrained_S_all 1.217
_refine_ls_R_factor_all 0.0496
_refine_ls_R_factor_gt 0.0395
_refine_ls_shift/su_max 0.000
_refine_ls_shift/su_mean 0.000
_refine_ls_structure_factor_coef Fsqd
_refine_ls_weighting_details 'w=1/[\s^2^(Fo^2^)+(0.0780P)^2^+1.1345P] where P=(Fo^2^+2Fc^2^)/3'
_refine_ls_weighting_scheme calc
_refine_ls_wR_factor_gt 0.1208
_refine_ls_wR_factor_ref 0.1535
_reflns_Friedel_coverage 0.000
_reflns_number_gt 615
_reflns_number_total 737
_reflns_threshold_expression 'I > 2\s(I)'
_cod_data_source_file wf5124sup1.cif
_cod_data_source_block DP_RT_final
_cod_depositor_comments 'Adding full bibliography for 2107632--2107635.cif.'
_cod_original_cell_volume 2096.03(18)
_cod_database_code 2107633
_cod_database_fobs_code 2107633
_shelxl_version_number 2013-4
_shelx_space_group_comment
;
The symmetry employed for this shelxl refinement is uniquely defined
by the following loop, which should always be used as a source of
symmetry information in preference to the above space-group names.
They are only intended as comments.
;

loop_
_space_group_symop_operation_xyz
'x, y, z'
'-x, -y, z'
'-y, x, z'
'y, -x, z'
'x+1/2, y+1/2, z+1/2'
'-x+1/2, -y+1/2, z+1/2'
'-y+1/2, x+1/2, z+1/2'
'y+1/2, -x+1/2, z+1/2'
'-x, -y, -z'
'x, y, -z'
'y, -x, -z'
'-y, x, -z'
'-x+1/2, -y+1/2, -z+1/2'
'x+1/2, y+1/2, -z+1/2'
'y+1/2, -x+1/2, -z+1/2'
'-y+1/2, x+1/2, -z+1/2'

loop_
_atom_site_label
_atom_site_type_symbol
_atom_site_fract_x
_atom_site_fract_y
_atom_site_fract_z
_atom_site_U_iso_or_equiv
_atom_site_adp_type
_atom_site_occupancy
_atom_site_site_symmetry_order
_atom_site_calc_flag
_atom_site_refinement_flags_posn
_atom_site_refinement_flags_adp
_atom_site_refinement_flags_occupancy
_atom_site_disorder_assembly
_atom_site_disorder_group
Cl1 Cl 0.58068(10) 0.62011(9) 1.5000 0.0736(7) Uani 0.5 2 d S T P A 1
N1 N 0.55622(11) 0.69107(9) 0.960(2) 0.051(2) Uani 0.5 1 d DG . P B 2
H1 H 0.5606 0.6691 1.1354 0.061 Uiso 0.5 1 d DG U P B 2
C1 C 0.55178(8) 0.76112(7) 0.969(3) 0.051(2) Uani 0.5 1 d G U P B 2
C2 C 0.49031(9) 0.79005(8) 1.000(5) 0.0726(10) Uani 1 2 d G T P B 2
C3 C 0.48795(10) 0.85813(8) 1.000(7) 0.0851(12) Uani 1 2 d G T P B 2
H3 H 0.4472 0.8791 1.0000 0.102 Uiso 1 2 d G U P B 2
C4 C 0.54352(12) 0.89455(7) 1.000(8) 0.0892(13) Uani 1 2 d G T P B 2
H4 H 0.5407 0.9403 1.0000 0.107 Uiso 1 2 d G U P B 2
C5 C 0.60377(11) 0.86525(9) 1.000(7) 0.0915(13) Uani 1 2 d G T P B 2
H5 H 0.6416 0.8912 1.0000 0.110 Uiso 1 2 d G U P B 2
C6 C 0.60928(8) 0.79744(8) 0.973(5) 0.067(3) Uani 0.5 1 d G . P B 2
C7 C 0.42879(9) 0.74924(11) 1.000(7) 0.126(2) Uani 1 2 d G T P B 2
H7A H 0.3912 0.7775 1.0236 0.189 Uiso 0.5 1 d G U P B 2
H7B H 0.4304 0.7186 1.1297 0.189 Uiso 0.5 1 d G U P B 2
H7C H 0.4253 0.7253 0.8240 0.189 Uiso 0.5 1 d G U P B 2
C8 C 0.67517(10) 0.76349(13) 0.960(7) 0.109(6) Uani 0.5 1 d G . P B 2
H8A H 0.6781 0.7314 1.0974 0.163 Uiso 0.5 1 d G U P B 2
H8B H 0.7096 0.7955 1.0000 0.163 Uiso 1 2 d G U P B 2
H8C H 0.6799 0.7421 0.7931 0.163 Uiso 0.5 1 d G U P B 2
C9 C 0.55844(17) 0.65471(18) 0.7433(8) 0.0470(10) Uani 0.5 1 d D . P B 2
C10 C 0.5573(3) 0.6842(3) 0.5000 0.0459(14) Uani 0.5 2 d S T P B 2
H10 H 0.5555 0.7301 0.5000 0.055 Uiso 0.5 2 calc R U P B 2
C11 C 0.5622(2) 0.58241(18) 0.7928(8) 0.0578(12) Uani 0.5 1 d . . P B 2
H11A H 0.5642 0.5745 0.9783 0.087 Uiso 0.5 1 calc R U P B 2
H11B H 0.6009 0.5648 0.7104 0.087 Uiso 0.5 1 calc R U P B 2
H11C H 0.5237 0.5613 0.7217 0.087 Uiso 0.5 1 calc R U P B 2

loop_
_atom_site_aniso_label
_atom_site_aniso_U_11
_atom_site_aniso_U_22
_atom_site_aniso_U_33
_atom_site_aniso_U_23
_atom_site_aniso_U_13
_atom_site_aniso_U_12
Cl1 0.1058(14) 0.0844(13) 0.0306(10) 0.000 0.000 0.0037(10)
N1 0.0745(19) 0.0556(16) 0.022(6) -0.0002(18) -0.0011(17) 0.0087(12)
C1 0.069(2) 0.0544(19) 0.030(5) -0.009(3) -0.002(2) 0.0054(15)
C2 0.074(2) 0.061(2) 0.083(3) 0.000 0.000 0.0087(17)
C3 0.093(3) 0.075(3) 0.088(3) 0.000 0.000 0.023(2)
C4 0.118(3) 0.058(2) 0.092(3) 0.000 0.000 0.006(2)
C5 0.096(3) 0.069(3) 0.110(3) 0.000 0.000 -0.013(2)
C6 0.074(2) 0.069(2) 0.058(9) -0.011(5) -0.007(4) 0.0037(18)
C7 0.072(3) 0.095(3) 0.211(6) 0.000 0.000 0.005(2)
C8 0.073(3) 0.106(3) 0.147(17) -0.009(7) -0.008(6) 0.002(2)
C9 0.051(2) 0.052(2) 0.038(3) -0.004(2) 0.0004(18) 0.0050(17)
C10 0.061(4) 0.045(3) 0.031(3) 0.000 0.000 0.006(2)
C11 0.084(3) 0.052(2) 0.038(2) 0.0052(19) 0.004(2) 0.006(2)

loop_
_atom_type_symbol
_atom_type_description
_atom_type_scat_dispersion_real
_atom_type_scat_dispersion_imag
_atom_type_scat_source
C C 0.0033 0.0016 'International Tables Vol C Tables 4.2.6.8 and 6.1.1.4'
H H 0.0000 0.0000 'International Tables Vol C Tables 4.2.6.8 and 6.1.1.4'
Cl Cl 0.1484 0.1585 'International Tables Vol C Tables 4.2.6.8 and 6.1.1.4'
N N 0.0061 0.0033 'International Tables Vol C Tables 4.2.6.8 and 6.1.1.4'

loop_
_geom_angle_atom_site_label_1
_geom_angle_atom_site_label_2
_geom_angle_atom_site_label_3
_geom_angle
_geom_angle_site_symmetry_1
_geom_angle_site_symmetry_3
N1 N1 C9 146.2(3) 10_557 .
N1 N1 C1 88.2(6) 10_557 .
C9 N1 C1 125.5(8) . .
N1 N1 C1 75.7(7) 10_557 10_557
C9 N1 C1 138.1(9) . 10_557
C1 N1 C1 12.6(10) . 10_557
N1 N1 C9 26.03(19) 10_557 10_557
C9 N1 C9 120.2(3) . 10_557
C1 N1 C9 114.3(7) . 10_557
C1 N1 C9 101.7(8) 10_557 10_557
N1 N1 H1 26.9 10_557 .
C9 N1 H1 119.5 . .
C1 N1 H1 114.9 . .
C1 N1 H1 102.3 10_557 .
C9 N1 H1 3.6 10_557 .
C1 C1 C6 89.16(8) 10_557 .
C1 C1 C2 83.37(6) 10_557 .
C6 C1 C2 122.2 . .
C1 C1 C6 78(2) 10_557 10_557
C6 C1 C6 11(2) . 10_557
C2 C1 C6 119.8(5) . 10_557
C1 C1 N1 91.8 10_557 .
C6 C1 N1 118.7 . .
C2 C1 N1 118.8 . .
C6 C1 N1 118.35(17) 10_557 .
C1 C1 N1 75.7(8) 10_557 10_557
C6 C1 N1 117.4(2) . 10_557
C2 C1 N1 115.8(3) . 10_557
C6 C1 N1 113.7(7) 10_557 10_557
N1 C1 N1 16.1(8) . 10_557
C3 C2 C1 117.0 . .
C3 C2 C1 116.99(6) . 10_557
C1 C2 C1 13.3(11) . 10_557
C3 C2 C7 121.6 . .
C1 C2 C7 121.0 . .
C1 C2 C7 121.01(8) 10_557 .
C4 C3 C2 121.3 . .
C4 C3 H3 119.6 . .
C2 C3 H3 119.2 . .
C3 C4 C5 120.8 . .
C3 C4 H4 119.7 . .
C5 C4 H4 119.5 . .
C4 C5 C6 120.4 . .
C4 C5 C6 120.41(14) . 10_557
C6 C5 C6 12(2) . 10_557
C4 C5 H5 119.7 . .
C6 C5 H5 119.6 . .
C6 C5 H5 119.6 10_557 .
C6 C6 C1 90.8 10_557 .
C6 C6 C5 84.2 10_557 .
C1 C6 C5 117.6 . .
C6 C6 C1 77.7(12) 10_557 10_557
C1 C6 C1 13.1(11) . 10_557
C5 C6 C1 115.4(2) . 10_557
C6 C6 C8 92.48(12) 10_557 .
C1 C6 C8 120.4 . .
C5 C6 C8 121.99(5) . .
C1 C6 C8 120.28(8) 10_557 .
C6 C6 C8 77(3) 10_557 10_557
C1 C6 C8 119.8(3) . 10_557
C5 C6 C8 119.3(6) . 10_557
C1 C6 C8 115.8(11) 10_557 10_557
C8 C6 C8 15(2) . 10_557
C2 C7 H7A 109.3 . .
C2 C7 H7B 110.4 . .
H7A C7 H7B 110.2 . .
C2 C7 H7C 108.6 . .
H7A C7 H7C 109.8 . .
H7B C7 H7C 108.5 . .
C8 C8 C6 87.5 10_557 .
C8 C8 C6 77.1(19) 10_557 10_557
C6 C8 C6 10.4(18) . 10_557
C8 C8 H8A 42.9 10_557 .
C6 C8 H8A 109.4 . .
C6 C8 H8A 101.1 10_557 .
C8 C8 H8B 77.8 10_557 .
C6 C8 H8B 108.8 . .
C6 C8 H8B 106.1 10_557 .
H8A C8 H8B 104.7 . .
C8 C8 H8C 152.4 10_557 .
C6 C8 H8C 109.5 . .
C6 C8 H8C 119.1 10_557 .
H8A C8 H8C 109.6 . .
H8B C8 H8C 114.6 . .
N1 C9 C10 120.5(4) . .
N1 C9 C11 114.0(4) . .
C10 C9 C11 125.5(4) . .
N1 C9 N1 7.7(4) . 10_557
C10 C9 N1 128.2(4) . 10_557
C11 C9 N1 106.3(3) . 10_557
C9 C10 C9 128.4(5) . 10_556
C9 C10 H10 115.8 . .
C9 C10 H10 115.8 10_556 .
C9 C11 H11A 109.5 . .
C9 C11 H11B 109.5 . .
H11A C11 H11B 109.5 . .
C9 C11 H11C 109.5 . .
H11A C11 H11C 109.5 . .
H11B C11 H11C 109.5 . .

loop_
_geom_bond_atom_site_label_1
_geom_bond_atom_site_label_2
_geom_bond_distance
_geom_bond_site_symmetry_2
N1 N1 0.41(2) 10_557
N1 C9 1.329(10) .
N1 C1 1.4238 .
N1 C1 1.469(7) 10_557
N1 C9 1.683(9) 10_557
N1 H1 1.0028 .
C1 C1 0.32(3) 10_557
C1 C6 1.3791 .
C1 C2 1.3867 .
C1 C6 1.411(11) 10_557
C1 N1 1.469(5) 10_557
C2 C3 1.3812 .
C2 C1 1.387(3) 10_557
C2 C7 1.4968 .
C3 C4 1.3471 .
C3 H3 0.9293 .
C4 C5 1.3584 .
C4 H4 0.9284 .
C5 C6 1.3865 .
C5 C6 1.386(5) 10_557
C5 H5 0.9294 .
C6 C6 0.28(5) 10_557
C6 C1 1.411(6) 10_557
C6 C8 1.5043 .
C6 C8 1.542(16) 10_557
C7 H7A 0.9606 .
C7 H7B 0.9076 .
C7 H7C 1.0225 .
C8 C8 0.41(7) 10_557
C8 C6 1.542(11) 10_557
C8 H8A 0.9591 .
C8 H8B 0.9745 .
C8 H8C 0.9588 .
C9 C10 1.378(5) .
C9 C11 1.489(5) .
C9 N1 1.683(9) 10_557
C10 C9 1.378(5) 10_556
C10 H10 0.9300 .
C11 H11A 0.9600 .
C11 H11B 0.9600 .
C11 H11C 0.9600 .

loop_
_geom_hbond_atom_site_label_D
_geom_hbond_atom_site_label_H
_geom_hbond_atom_site_label_A
_geom_hbond_distance_DH
_geom_hbond_distance_HA
_geom_hbond_distance_DA
_geom_hbond_angle_DHA
N1 H1 Cl1 1.00(2) 2.15(2) 3.15(9) 174(7)

loop_
_geom_torsion_atom_site_label_1
_geom_torsion_atom_site_label_2
_geom_torsion_atom_site_label_3
_geom_torsion_atom_site_label_4
_geom_torsion
_geom_torsion_site_symmetry_1
_geom_torsion_site_symmetry_4
N1 N1 C1 C1 0.0(7) 10_557 10_557
C9 N1 C1 C1 179.9(8) . 10_557
C9 N1 C1 C1 0.1(7) 10_557 10_557
N1 N1 C1 C6 90.0(7) 10_557 .
C9 N1 C1 C6 -90.1(8) . .
C1 N1 C1 C6 90.0 10_557 .
C9 N1 C1 C6 90.1(7) 10_557 .
N1 N1 C1 C2 -83.4(7) 10_557 .
C9 N1 C1 C2 96.5(8) . .
C1 N1 C1 C2 -83.4 10_557 .
C9 N1 C1 C2 -83.3(7) 10_557 .
N1 N1 C1 C6 77.0(19) 10_557 10_557
C9 N1 C1 C6 -103.1(19) . 10_557
C1 N1 C1 C6 77(2) 10_557 10_557
C9 N1 C1 C6 77.1(19) 10_557 10_557
C9 N1 C1 N1 180(100) . 10_557
C1 N1 C1 N1 0.0(7) 10_557 10_557
C9 N1 C1 N1 0.07(17) 10_557 10_557
C1 C1 C2 C3 93.4 10_557 .
C6 C1 C2 C3 8.6 . .
C6 C1 C2 C3 22(2) 10_557 .
N1 C1 C2 C3 -178.2 . .
N1 C1 C2 C3 163.9(9) 10_557 .
C6 C1 C2 C1 -84.81(5) . 10_557
C6 C1 C2 C1 -72(2) 10_557 10_557
N1 C1 C2 C1 88.4 . 10_557
N1 C1 C2 C1 70.5(9) 10_557 10_557
C1 C1 C2 C7 -94.0 10_557 .
C6 C1 C2 C7 -178.8 . .
C6 C1 C2 C7 -166(2) 10_557 .
N1 C1 C2 C7 -5.6 . .
N1 C1 C2 C7 -23.5(9) 10_557 .
C1 C2 C3 C4 -7.4 . .
C1 C2 C3 C4 7.4(12) 10_557 .
C7 C2 C3 C4 180.0 . .
C2 C3 C4 C5 0.0 . .
C3 C4 C5 C6 6.7 . .
C3 C4 C5 C6 -7(2) . 10_557
C1 C1 C6 C6 0.0 10_557 10_557
C2 C1 C6 C6 81.7 . 10_557
N1 C1 C6 C6 -91.6 . 10_557
N1 C1 C6 C6 -73.3(9) 10_557 10_557
C1 C1 C6 C5 -83.9 10_557 .
C2 C1 C6 C5 -2.3 . .
C6 C1 C6 C5 -83.9 10_557 .
N1 C1 C6 C5 -175.5 . .
N1 C1 C6 C5 -157.2(9) 10_557 .
C2 C1 C6 C1 81.6 . 10_557
C6 C1 C6 C1 -0.02(6) 10_557 10_557
N1 C1 C6 C1 -91.6 . 10_557
N1 C1 C6 C1 -73.3(9) 10_557 10_557
C1 C1 C6 C8 93.4 10_557 .
C2 C1 C6 C8 175.0 . .
C6 C1 C6 C8 93.4 10_557 .
N1 C1 C6 C8 1.8 . .
N1 C1 C6 C8 20.0(9) 10_557 .
C1 C1 C6 C8 76(3) 10_557 10_557
C2 C1 C6 C8 157(3) . 10_557
C6 C1 C6 C8 76(3) 10_557 10_557
N1 C1 C6 C8 -16(3) . 10_557
N1 C1 C6 C8 2(3) 10_557 10_557
C4 C5 C6 C6 -93.43(7) . 10_557
C4 C5 C6 C1 -5.5 . .
C6 C5 C6 C1 87.9 10_557 .
C4 C5 C6 C1 -20.0(12) . 10_557
C6 C5 C6 C1 73.5(11) 10_557 10_557
C4 C5 C6 C8 177.3 . .
C6 C5 C6 C8 -89.3 10_557 .
C4 C5 C6 C8 -165(3) . 10_557
C6 C5 C6 C8 -72(3) 10_557 10_557
C6 C6 C8 C8 0.0 10_557 10_557
C1 C6 C8 C8 -92.4 . 10_557
C5 C6 C8 C8 84.7 . 10_557
C1 C6 C8 C8 -77.2(12) 10_557 10_557
C1 C6 C8 C6 -92.4 . 10_557
C5 C6 C8 C6 84.73(12) . 10_557
C1 C6 C8 C6 -77.2(12) 10_557 10_557
C8 C6 C8 C6 0.0(2) 10_557 10_557
N1 N1 C9 C10 -179.4(3) 10_557 .
C1 N1 C9 C10 0.8(5) . .
C1 N1 C9 C10 0.8(6) 10_557 .
C9 N1 C9 C10 -179.4(3) 10_557 .
N1 N1 C9 C11 0.6(5) 10_557 .
C1 N1 C9 C11 -179.3(2) . .
C1 N1 C9 C11 -179.2(4) 10_557 .
C9 N1 C9 C11 0.6(5) 10_557 .
C1 N1 C9 N1 -179.8(4) . 10_557
C1 N1 C9 N1 -179.8(6) 10_557 10_557
C9 N1 C9 N1 0.00(4) 10_557 10_557
N1 C9 C10 C9 -179.2(4) . 10_556
C11 C9 C10 C9 0.8(9) . 10_556
N1 C9 C10 C9 -179.3(3) 10_557 10_556
